data_7227948
loop_
_publ_author_name
'Gholivand, Khodayar'
'Hosseini, Mahdieh'
'Ebrahimi valmoozi, Ali Asghar'
'Farshadfar, Kaveh'

_publ_section_title
;
 Polymorphism, Pseudo-polymorphism, and Conformerism in the Crystal
 Structure of Piperazine-N,N&#x2019;-bis(N,O-diphenyl phosphoramidate)
;
_journal_name_full CrystEngComm
_journal_paper_doi 10.1039/C7CE00039A
_journal_year 2017
_chemical_formula_moiety 'C28 H30 N4 O4 P2'
_chemical_formula_sum 'C28 H30 N4 O4 P2'
_chemical_formula_weight 548.50
_chemical_name_systematic
; 
 ? 
;
_space_group_IT_number 14
_symmetry_cell_setting monoclinic
_symmetry_space_group_name_Hall '-P 2ybc'
_symmetry_space_group_name_H-M 'P 1 21/c 1'
_atom_sites_solution_hydrogens mixed
_atom_sites_solution_primary direct
_atom_sites_solution_secondary difmap
_audit_creation_method SHELXL-97
_audit_update_record
;
2015-09-12 deposited with the CCDC.
2017-03-28 downloaded from the CCDC.
;
_cell_angle_alpha 90.00
_cell_angle_beta 94.264(5)
_cell_angle_gamma 90.00
_cell_formula_units_Z 2
_cell_length_a 9.422(3)
_cell_length_b 10.045(3)
_cell_length_c 14.165(4)
_cell_measurement_reflns_used 1145
_cell_measurement_temperature 150(2)
_cell_measurement_theta_max 29
_cell_measurement_theta_min 3
_cell_volume 1336.9(7)
_computing_cell_refinement 'Bruker SAINT'
_computing_data_collection 'Bruker APEX II'
_computing_data_reduction 'Bruker SAINT'
_computing_molecular_graphics 'Bruker SHELXTL'
_computing_publication_material 'Bruker SHELXTL'
_computing_structure_refinement 'SHELXL-97 (Sheldrick, 1997)'
_computing_structure_solution 'SHELXS-97 (Sheldrick, 1997)'
_diffrn_ambient_temperature 150(2)
_diffrn_measured_fraction_theta_full 1.000
_diffrn_measured_fraction_theta_max 1.000
_diffrn_measurement_device_type 'Bruker APEX II Duo CCD area detector''
_diffrn_measurement_method 'omega scans'
_diffrn_radiation_monochromator graphite
_diffrn_radiation_source 'fine-focus sealed tube'
_diffrn_radiation_type MoK\a
_diffrn_radiation_wavelength 0.71073
_diffrn_reflns_av_R_equivalents 0.0372
_diffrn_reflns_av_sigmaI/netI 0.0317
_diffrn_reflns_limit_h_max 12
_diffrn_reflns_limit_h_min -12
_diffrn_reflns_limit_k_max 13
_diffrn_reflns_limit_k_min -13
_diffrn_reflns_limit_l_max 19
_diffrn_reflns_limit_l_min -19
_diffrn_reflns_number 14599
_diffrn_reflns_theta_full 29.00
_diffrn_reflns_theta_max 29.00
_diffrn_reflns_theta_min 2.17
_exptl_absorpt_coefficient_mu 0.205
_exptl_absorpt_correction_T_max 0.974
_exptl_absorpt_correction_T_min 0.939
_exptl_absorpt_correction_type multi-scan
_exptl_absorpt_process_details SADABS
_exptl_crystal_colour colorless
_exptl_crystal_density_diffrn 1.363
_exptl_crystal_density_method 'not measured'
_exptl_crystal_description prism
_exptl_crystal_F_000 576
_exptl_crystal_size_max 0.31
_exptl_crystal_size_mid 0.24
_exptl_crystal_size_min 0.13
_refine_diff_density_max 0.569
_refine_diff_density_min -0.529
_refine_diff_density_rms 0.056
_refine_ls_extinction_method none
_refine_ls_goodness_of_fit_ref 0.968
_refine_ls_hydrogen_treatment mixed
_refine_ls_matrix_type full
_refine_ls_number_parameters 176
_refine_ls_number_reflns 3554
_refine_ls_number_restraints 0
_refine_ls_restrained_S_all 0.968
_refine_ls_R_factor_all 0.0621
_refine_ls_R_factor_gt 0.0427
_refine_ls_shift/su_max 0.000
_refine_ls_shift/su_mean 0.000
_refine_ls_structure_factor_coef Fsqd
_refine_ls_weighting_details 'calc w=1/[\s^2^(Fo^2^)+(0.0517P)^2^+1.1612P] where P=(Fo^2^+2Fc^2^)/3'
_refine_ls_weighting_scheme calc
_refine_ls_wR_factor_gt 0.1029
_refine_ls_wR_factor_ref 0.1172
_reflns_number_gt 2769
_reflns_number_total 3554
_reflns_threshold_expression I>2\s(I)
_cod_data_source_file c7ce00039a2.cif
_cod_data_source_block 11a
_cod_depositor_comments
;
The following automatic conversions were performed:

'_symmetry_cell_setting' value 'Monoclinic' changed to 'monoclinic'
according to
/home/data/users/saulius/crontab/automatic-downloads/rss-feeds/RSC/lib/dictionaries/cif_core.dic
dictionary named 'cif_core.dic' version 2.4.2 from 2011-04-26.

Automatic conversion script
Id: cif_fix_values 4973 2017-02-22 13:04:09Z antanas 
;
_cod_original_cell_volume 1336.9(6)
_cod_original_sg_symbol_H-M 'P 21/c'
_cod_database_code 7227948

loop_
_symmetry_equiv_pos_as_xyz
'x, y, z'
'-x, y+1/2, -z+1/2'
'-x, -y, -z'
'x, -y-1/2, z-1/2'

loop_
_atom_site_label
_atom_site_type_symbol
_atom_site_fract_x
_atom_site_fract_y
_atom_site_fract_z
_atom_site_U_iso_or_equiv
_atom_site_adp_type
_atom_site_occupancy
_atom_site_symmetry_multiplicity
_atom_site_calc_flag
_atom_site_refinement_flags
P1 P 0.04532(5) 0.43244(4) 0.20564(3) 0.02280(13) Uani 1 1 d .
N1 N -0.09579(18) 0.49885(15) 0.24857(10) 0.0258(3) Uani 1 1 d .
H1N H -0.087(3) 0.580(3) 0.2619(19) 0.049(7) Uiso 1 1 d .
O1 O 0.06141(14) 0.28771(12) 0.21890(9) 0.0263(3) Uani 1 1 d .
C1 C 0.0165(2) 0.61277(17) 0.06232(12) 0.0305(4) Uani 1 1 d .
H1A H 0.1051 0.6546 0.0433 0.037 Uiso 1 1 calc R
H1B H -0.0189 0.6659 0.1145 0.037 Uiso 1 1 calc R
N2 N 0.04624(19) 0.47543(15) 0.09481(10) 0.0281(4) Uani 1 1 d .
O2 O 0.17114(15) 0.51769(13) 0.25885(9) 0.0286(3) Uani 1 1 d .
C4 C 0.0939(2) 0.38895(18) 0.02089(12) 0.0274(4) Uani 1 1 d .
H4A H 0.1086 0.2976 0.0459 0.033 Uiso 1 1 calc R
H4B H 0.1857 0.4217 0.0002 0.033 Uiso 1 1 calc R
C5 C 0.2142(2) 0.49236(17) 0.35503(12) 0.0246(4) Uani 1 1 d .
C6 C 0.3283(2) 0.40802(19) 0.37438(13) 0.0305(4) Uani 1 1 d .
H6A H 0.3748 0.3677 0.3244 0.037 Uiso 1 1 calc R
C7 C 0.3739(2) 0.3832(2) 0.46810(15) 0.0361(5) Uani 1 1 d .
H7A H 0.4507 0.3236 0.4826 0.043 Uiso 1 1 calc R
C8 C 0.3083(2) 0.4447(2) 0.54064(13) 0.0346(4) Uani 1 1 d .
H8A H 0.3399 0.4273 0.6047 0.041 Uiso 1 1 calc R
C9 C 0.1968(2) 0.5314(2) 0.51965(14) 0.0352(4) Uani 1 1 d .
H9A H 0.1527 0.5745 0.5695 0.042 Uiso 1 1 calc R
C10 C 0.1487(2) 0.5562(2) 0.42611(14) 0.0311(4) Uani 1 1 d .
H10A H 0.0720 0.6159 0.4115 0.037 Uiso 1 1 calc R
C11 C -0.2353(2) 0.46302(18) 0.21337(12) 0.0255(4) Uani 1 1 d .
C12 C -0.2764(2) 0.3304(2) 0.20565(17) 0.0391(5) Uani 1 1 d .
H12A H -0.2110 0.2619 0.2247 0.047 Uiso 1 1 calc R
C13 C -0.4131(3) 0.2984(2) 0.17016(19) 0.0475(6) Uani 1 1 d .
H13A H -0.4401 0.2075 0.1641 0.057 Uiso 1 1 calc R
C14 C -0.5100(2) 0.3958(3) 0.14367(17) 0.0450(6) Uani 1 1 d .
H14A H -0.6032 0.3729 0.1187 0.054 Uiso 1 1 calc R
C15 C -0.4704(3) 0.5272(3) 0.15373(19) 0.0491(6) Uani 1 1 d .
H15A H -0.5376 0.5953 0.1369 0.059 Uiso 1 1 calc R
C16 C -0.3336(2) 0.5616(2) 0.18812(17) 0.0393(5) Uani 1 1 d .
H16A H -0.3074 0.6527 0.1944 0.047 Uiso 1 1 calc R

loop_
_atom_site_aniso_label
_atom_site_aniso_U_11
_atom_site_aniso_U_22
_atom_site_aniso_U_33
_atom_site_aniso_U_23
_atom_site_aniso_U_13
_atom_site_aniso_U_12
P1 0.0364(3) 0.0143(2) 0.0168(2) 0.00130(15) -0.00427(16) -0.00148(17)
N1 0.0386(9) 0.0181(7) 0.0202(7) -0.0028(5) -0.0004(6) 0.0010(6)
O1 0.0374(7) 0.0158(6) 0.0250(6) 0.0033(5) -0.0028(5) 0.0003(5)
C1 0.0581(13) 0.0145(8) 0.0183(8) 0.0005(6) -0.0016(8) 0.0020(8)
N2 0.0517(10) 0.0150(6) 0.0167(7) 0.0003(5) -0.0041(6) 0.0042(7)
O2 0.0407(8) 0.0232(6) 0.0208(6) 0.0039(5) -0.0050(5) -0.0080(5)
C4 0.0415(11) 0.0201(8) 0.0206(8) 0.0033(6) 0.0027(7) 0.0066(7)
C5 0.0324(9) 0.0214(8) 0.0190(7) 0.0028(6) -0.0052(7) -0.0084(7)
C6 0.0404(11) 0.0242(9) 0.0264(9) -0.0017(7) 0.0002(8) -0.0011(8)
C7 0.0413(12) 0.0324(10) 0.0330(10) 0.0031(8) -0.0078(9) 0.0036(9)
C8 0.0423(11) 0.0383(11) 0.0215(9) 0.0052(8) -0.0085(8) -0.0039(9)
C9 0.0429(11) 0.0403(11) 0.0224(9) -0.0005(8) 0.0036(8) 0.0001(9)
C10 0.0312(10) 0.0333(10) 0.0284(9) 0.0037(7) -0.0005(7) 0.0024(8)
C11 0.0344(9) 0.0249(9) 0.0174(7) 0.0001(6) 0.0034(7) 0.0031(7)
C12 0.0382(11) 0.0258(10) 0.0519(13) -0.0050(9) -0.0064(10) 0.0037(8)
C13 0.0410(13) 0.0356(12) 0.0649(16) -0.0135(11) -0.0033(11) -0.0010(10)
C14 0.0324(11) 0.0570(15) 0.0447(12) -0.0096(11) -0.0031(9) 0.0006(10)
C15 0.0402(13) 0.0485(14) 0.0577(15) 0.0094(11) -0.0013(11) 0.0137(11)
C16 0.0403(11) 0.0278(10) 0.0494(12) 0.0054(9) 0.0007(9) 0.0057(9)

loop_
_atom_type_symbol
_atom_type_description
_atom_type_scat_dispersion_real
_atom_type_scat_dispersion_imag
_atom_type_scat_source
C C 0.0033 0.0016 'International Tables Vol C Tables 4.2.6.8 and 6.1.1.4'
H H 0.0000 0.0000 'International Tables Vol C Tables 4.2.6.8 and 6.1.1.4'
N N 0.0061 0.0033 'International Tables Vol C Tables 4.2.6.8 and 6.1.1.4'
O O 0.0106 0.0060 'International Tables Vol C Tables 4.2.6.8 and 6.1.1.4'
P P 0.1023 0.0942 'International Tables Vol C Tables 4.2.6.8 and 6.1.1.4'

loop_
_geom_angle_atom_site_label_1
_geom_angle_atom_site_label_2
_geom_angle_atom_site_label_3
_geom_angle
_geom_angle_site_symmetry_1
_geom_angle_site_symmetry_3
O1 P1 O2 113.68(7) . .
O1 P1 N2 112.14(8) . .
O2 P1 N2 104.75(8) . .
O1 P1 N1 115.59(8) . .
O2 P1 N1 101.49(8) . .
N2 P1 N1 108.14(8) . .
C11 N1 P1 121.42(12) . .
C11 N1 H1N 113.5(18) . .
P1 N1 H1N 114.1(19) . .
N2 C1 C4 109.64(15) . 3_565
N2 C1 H1A 109.7 . .
C4 C1 H1A 109.7 3_565 .
N2 C1 H1B 109.7 . .
C4 C1 H1B 109.7 3_565 .
H1A C1 H1B 108.2 . .
C4 N2 C1 113.26(14) . .
C4 N2 P1 123.96(12) . .
C1 N2 P1 122.30(12) . .
C5 O2 P1 120.36(11) . .
N2 C4 C1 109.61(16) . 3_565
N2 C4 H4A 109.7 . .
C1 C4 H4A 109.7 3_565 .
N2 C4 H4B 109.7 . .
C1 C4 H4B 109.7 3_565 .
H4A C4 H4B 108.2 . .
C10 C5 C6 121.68(17) . .
C10 C5 O2 120.51(17) . .
C6 C5 O2 117.71(17) . .
C5 C6 C7 118.80(19) . .
C5 C6 H6A 120.6 . .
C7 C6 H6A 120.6 . .
C8 C7 C6 120.45(19) . .
C8 C7 H7A 119.8 . .
C6 C7 H7A 119.8 . .
C9 C8 C7 119.79(18) . .
C9 C8 H8A 120.1 . .
C7 C8 H8A 120.1 . .
C8 C9 C10 120.49(19) . .
C8 C9 H9A 119.8 . .
C10 C9 H9A 119.8 . .
C5 C10 C9 118.74(19) . .
C5 C10 H10A 120.6 . .
C9 C10 H10A 120.6 . .
C16 C11 C12 119.22(19) . .
C16 C11 N1 119.62(18) . .
C12 C11 N1 121.14(17) . .
C13 C12 C11 119.8(2) . .
C13 C12 H12A 120.1 . .
C11 C12 H12A 120.1 . .
C14 C13 C12 121.1(2) . .
C14 C13 H13A 119.5 . .
C12 C13 H13A 119.5 . .
C13 C14 C15 119.1(2) . .
C13 C14 H14A 120.5 . .
C15 C14 H14A 120.5 . .
C14 C15 C16 120.9(2) . .
C14 C15 H15A 119.6 . .
C16 C15 H15A 119.6 . .
C11 C16 C15 119.9(2) . .
C11 C16 H16A 120.0 . .
C15 C16 H16A 120.0 . .

loop_
_geom_bond_atom_site_label_1
_geom_bond_atom_site_label_2
_geom_bond_distance
_geom_bond_site_symmetry_2
P1 O1 1.4722(13) .
P1 O2 1.6044(14) .
P1 N2 1.6287(15) .
P1 N1 1.6441(17) .
N1 C11 1.417(2) .
N1 H1N 0.84(3) .
C1 N2 1.475(2) .
C1 C4 1.513(3) 3_565
C1 H1A 0.9900 .
C1 H1B 0.9900 .
N2 C4 1.457(2) .
O2 C5 1.415(2) .
C4 C1 1.513(3) 3_565
C4 H4A 0.9900 .
C4 H4B 0.9900 .
C5 C10 1.378(3) .
C5 C6 1.380(3) .
C6 C7 1.387(3) .
C6 H6A 0.9500 .
C7 C8 1.383(3) .
C7 H7A 0.9500 .
C8 C9 1.380(3) .
C8 H8A 0.9500 .
C9 C10 1.391(3) .
C9 H9A 0.9500 .
C10 H10A 0.9500 .
C11 C16 1.385(3) .
C11 C12 1.389(3) .
C12 C13 1.385(3) .
C12 H12A 0.9500 .
C13 C14 1.372(3) .
C13 H13A 0.9500 .
C14 C15 1.377(4) .
C14 H14A 0.9500 .
C15 C16 1.387(3) .
C15 H15A 0.9500 .
C16 H16A 0.9500 .

loop_
_geom_hbond_atom_site_label_D
_geom_hbond_atom_site_label_H
_geom_hbond_atom_site_label_A
_geom_hbond_distance_DH
_geom_hbond_distance_HA
_geom_hbond_distance_DA
_geom_hbond_angle_DHA
_geom_hbond_site_symmetry_A
N1 H1N O1 0.84(3) 2.12(3) 2.952(2) 174(3) 2_555

loop_
_geom_torsion_atom_site_label_1
_geom_torsion_atom_site_label_2
_geom_torsion_atom_site_label_3
_geom_torsion_atom_site_label_4
_geom_torsion
_geom_torsion_site_symmetry_1
_geom_torsion_site_symmetry_4
O1 P1 N1 C11 -63.20(16) . .
O2 P1 N1 C11 173.31(13) . .
N2 P1 N1 C11 63.43(16) . .
C4 C1 N2 C4 57.2(2) 3_565 .
C4 C1 N2 P1 -130.35(15) 3_565 .
O1 P1 N2 C4 -15.05(19) . .
O2 P1 N2 C4 108.70(17) . .
N1 P1 N2 C4 -143.66(16) . .
O1 P1 N2 C1 173.34(15) . .
O2 P1 N2 C1 -62.91(18) . .
N1 P1 N2 C1 44.74(18) . .
O1 P1 O2 C5 -48.58(16) . .
N2 P1 O2 C5 -171.34(14) . .
N1 P1 O2 C5 76.20(15) . .
C1 N2 C4 C1 -57.2(2) . 3_565
P1 N2 C4 C1 130.51(15) . 3_565
P1 O2 C5 C10 -88.41(19) . .
P1 O2 C5 C6 95.10(18) . .
C10 C5 C6 C7 2.6(3) . .
O2 C5 C6 C7 179.04(17) . .
C5 C6 C7 C8 -1.6(3) . .
C6 C7 C8 C9 -0.1(3) . .
C7 C8 C9 C10 0.8(3) . .
C6 C5 C10 C9 -1.8(3) . .
O2 C5 C10 C9 -178.19(17) . .
C8 C9 C10 C5 0.1(3) . .
P1 N1 C11 C16 -130.40(17) . .
P1 N1 C11 C12 51.0(2) . .
C16 C11 C12 C13 2.1(3) . .
N1 C11 C12 C13 -179.4(2) . .
C11 C12 C13 C14 -1.0(4) . .
C12 C13 C14 C15 -0.7(4) . .
C13 C14 C15 C16 1.4(4) . .
C12 C11 C16 C15 -1.3(3) . .
N1 C11 C16 C15 -179.9(2) . .
C14 C15 C16 C11 -0.4(4) . .
